data_2238134
loop_
_publ_author_name
'Pichika, Mallikarjuna Rao'
'Kang, Yew Beng'
'Ng, Seik Weng'

_publ_section_title
;
 2-Methoxy-4-(prop-2-en-1-yl)phenyl 2,4-dichlorobenzoate
;
_journal_coeditor_code BT6913
_journal_issue 7
_journal_name_full 'Acta Crystallographica Section E'
_journal_page_first o1089
_journal_paper_doi 10.1107/S1600536813015675
_journal_volume 69
_journal_year 2013
_chemical_formula_iupac 'C17 H14 Cl2 O3'
_chemical_formula_moiety 'C17 H14 Cl2 O3'
_chemical_formula_sum 'C17 H14 Cl2 O3'
_chemical_formula_weight 337.18
_chemical_name_systematic
;
2-Methoxy-4-(prop-2-en-1-yl)phenyl 2,4-dichlorobenzoate
;
_space_group_IT_number 2
_symmetry_cell_setting triclinic
_symmetry_space_group_name_Hall '-P 1'
_symmetry_space_group_name_H-M 'P -1'
_atom_sites_solution_hydrogens geom
_atom_sites_solution_primary direct
_atom_sites_solution_secondary difmap
_audit_creation_method SHELXL-97
_cell_angle_alpha 104.166(11)
_cell_angle_beta 94.502(9)
_cell_angle_gamma 104.145(10)
_cell_formula_units_Z 2
_cell_length_a 7.8805(8)
_cell_length_b 8.4673(12)
_cell_length_c 12.3973(14)
_cell_measurement_reflns_used 1164
_cell_measurement_temperature 100(2)
_cell_measurement_theta_max 24.9990
_cell_measurement_theta_min 2.9672
_cell_volume 769.29(17)
_computing_cell_refinement 'CrysAlis PRO (Agilent, 2013)'
_computing_data_collection 'CrysAlis PRO (Agilent, 2013)'
_computing_data_reduction 'CrysAlis PRO (Agilent, 2013)'
_computing_molecular_graphics 'X-SEED (Barbour, 2001)'
_computing_publication_material 'publCIF (Westrip, 2010)'
_computing_structure_refinement 'SHELXL97 (Sheldrick, 2008)'
_computing_structure_solution 'SHELXS97 (Sheldrick, 2008)'
_diffrn_ambient_temperature 100(2)
_diffrn_detector_area_resol_mean 10.4041
_diffrn_measured_fraction_theta_full 0.999
_diffrn_measured_fraction_theta_max 0.999
_diffrn_measurement_device_type 'Agilent SuperNova Dual diffractometer with an Atlas detector'
_diffrn_measurement_method '\w scan'
_diffrn_radiation_monochromator Mirror
_diffrn_radiation_source 'SuperNova (Mo) X-ray Source'
_diffrn_radiation_type MoK\a
_diffrn_radiation_wavelength 0.71073
_diffrn_reflns_av_R_equivalents 0.0572
_diffrn_reflns_av_sigmaI/netI 0.1051
_diffrn_reflns_limit_h_max 9
_diffrn_reflns_limit_h_min -9
_diffrn_reflns_limit_k_max 10
_diffrn_reflns_limit_k_min -9
_diffrn_reflns_limit_l_max 9
_diffrn_reflns_limit_l_min -14
_diffrn_reflns_number 4945
_diffrn_reflns_theta_full 25.00
_diffrn_reflns_theta_max 25.00
_diffrn_reflns_theta_min 2.97
_diffrn_standards_decay_% 0
_diffrn_standards_interval_count 0
_diffrn_standards_interval_time 0
_diffrn_standards_number 0
_exptl_absorpt_coefficient_mu 0.431
_exptl_absorpt_correction_T_max 0.9188
_exptl_absorpt_correction_T_min 0.8465
_exptl_absorpt_correction_type multi-scan
_exptl_absorpt_process_details '(CrysAlis PRO; Agilent, 2013)'
_exptl_crystal_colour colourless
_exptl_crystal_density_diffrn 1.456
_exptl_crystal_density_method 'not measured'
_exptl_crystal_description prism
_exptl_crystal_F_000 348
_exptl_crystal_size_max 0.40
_exptl_crystal_size_mid 0.20
_exptl_crystal_size_min 0.20
_refine_diff_density_max 1.021
_refine_diff_density_min -0.644
_refine_ls_extinction_method none
_refine_ls_goodness_of_fit_ref 1.091
_refine_ls_hydrogen_treatment constr
_refine_ls_matrix_type full
_refine_ls_number_parameters 199
_refine_ls_number_reflns 2703
_refine_ls_number_restraints 0
_refine_ls_restrained_S_all 1.091
_refine_ls_R_factor_all 0.1209
_refine_ls_R_factor_gt 0.0819
_refine_ls_shift/su_max 0.001
_refine_ls_shift/su_mean 0.001
_refine_ls_structure_factor_coef Fsqd
_refine_ls_weighting_details 'calc w=1/[\s^2^(Fo^2^)+(0.1481P)^2^+0.2039P] where P=(Fo^2^+2Fc^2^)/3'
_refine_ls_weighting_scheme calc
_refine_ls_wR_factor_gt 0.2233
_refine_ls_wR_factor_ref 0.2693
_reflns_number_gt 1818
_reflns_number_total 2703
_reflns_threshold_expression I>2\s(I)
_cod_data_source_file bt6913.cif
_cod_data_source_block I
_cod_original_cell_volume 769.29(16)
_cod_database_code 2238134
_cod_database_fobs_code 2238134

loop_
_symmetry_equiv_pos_as_xyz
'x, y, z'
'-x, -y, -z'

loop_
_atom_site_type_symbol
_atom_site_label
_atom_site_fract_x
_atom_site_fract_y
_atom_site_fract_z
_atom_site_U_iso_or_equiv
_atom_site_adp_type
_atom_site_calc_flag
_atom_site_refinement_flags
_atom_site_occupancy
_atom_site_symmetry_multiplicity
Cl Cl1 0.61313(17) 0.1630(2) 0.41224(12) 0.0305(5) Uani d . 1 1
Cl Cl2 1.30151(17) 0.3673(2) 0.56261(11) 0.0286(5) Uani d . 1 1
O O1 0.5171(5) 0.5487(5) 0.1955(3) 0.0248(10) Uani d . 1 1
O O2 0.5571(5) 0.2458(5) 0.2059(3) 0.0247(10) Uani d . 1 1
O O3 0.7704(5) 0.3027(5) 0.0993(3) 0.0244(10) Uani d . 1 1
C C1 0.4077(7) 0.4099(7) 0.1176(4) 0.0196(12) Uani d . 1 1
C C2 0.2748(7) 0.4127(7) 0.0377(4) 0.0210(13) Uani d . 1 1
H H2 0.2580 0.5184 0.0333 0.025 Uiso calc R 1 1
C C3 0.1662(7) 0.2644(8) -0.0358(4) 0.0225(13) Uani d . 1 1
C C4 0.1948(7) 0.1095(7) -0.0313(5) 0.0232(13) Uani d . 1 1
H H4 0.1231 0.0072 -0.0820 0.028 Uiso calc R 1 1
C C5 0.3276(7) 0.1049(8) 0.0470(5) 0.0252(14) Uani d . 1 1
H H5 0.3464 -0.0005 0.0504 0.030 Uiso calc R 1 1
C C6 0.4327(7) 0.2539(7) 0.1202(4) 0.0205(13) Uani d . 1 1
C C7 0.4783(8) 0.7069(7) 0.1996(5) 0.0297(15) Uani d . 1 1
H H7A 0.5628 0.7976 0.2581 0.045 Uiso calc R 1 1
H H7B 0.3579 0.7001 0.2170 0.045 Uiso calc R 1 1
H H7C 0.4876 0.7311 0.1266 0.045 Uiso calc R 1 1
C C8 0.0147(7) 0.2725(8) -0.1161(4) 0.0258(14) Uani d . 1 1
H H8A -0.0981 0.2270 -0.0902 0.031 Uiso calc R 1 1
H H8B 0.0251 0.3927 -0.1123 0.031 Uiso calc R 1 1
C C9 0.0062(8) 0.1778(8) -0.2361(5) 0.0286(15) Uani d . 1 1
H H9 0.1073 0.2072 -0.2716 0.034 Uiso calc R 1 1
C C10 -0.1295(9) 0.0577(8) -0.2954(5) 0.0335(15) Uani d . 1 1
H H10A -0.2329 0.0248 -0.2627 0.040 Uiso calc R 1 1
H H10B -0.1250 0.0032 -0.3714 0.040 Uiso calc R 1 1
C C11 0.7283(7) 0.2824(7) 0.1879(5) 0.0218(13) Uani d . 1 1
C C12 0.8567(7) 0.2914(7) 0.2851(4) 0.0218(13) Uani d . 1 1
C C13 0.8232(7) 0.2503(7) 0.3850(5) 0.0209(13) Uani d . 1 1
C C14 0.9597(7) 0.2728(7) 0.4692(4) 0.0216(13) Uani d . 1 1
H H14 0.9352 0.2423 0.5363 0.026 Uiso calc R 1 1
C C15 1.1335(7) 0.3406(8) 0.4549(4) 0.0222(13) Uani d . 1 1
C C16 1.1726(7) 0.3802(7) 0.3571(4) 0.0237(13) Uani d . 1 1
H H16 1.2917 0.4228 0.3469 0.028 Uiso calc R 1 1
C C17 1.0337(7) 0.3565(8) 0.2737(4) 0.0245(13) Uani d . 1 1
H H17 1.0595 0.3855 0.2063 0.029 Uiso calc R 1 1

loop_
_atom_site_aniso_label
_atom_site_aniso_U_11
_atom_site_aniso_U_22
_atom_site_aniso_U_33
_atom_site_aniso_U_12
_atom_site_aniso_U_13
_atom_site_aniso_U_23
Cl1 0.0151(8) 0.0452(11) 0.0321(9) 0.0026(7) 0.0048(6) 0.0172(7)
Cl2 0.0183(8) 0.0381(10) 0.0272(9) 0.0058(7) -0.0021(6) 0.0082(7)
O1 0.018(2) 0.026(2) 0.027(2) 0.0043(18) -0.0019(16) 0.0035(18)
O2 0.019(2) 0.034(2) 0.023(2) 0.0072(18) 0.0033(16) 0.0102(18)
O3 0.021(2) 0.028(2) 0.023(2) 0.0034(18) 0.0032(16) 0.0096(18)
C1 0.016(3) 0.017(3) 0.020(3) 0.000(2) 0.003(2) -0.001(2)
C2 0.019(3) 0.029(3) 0.017(3) 0.008(3) 0.003(2) 0.006(2)
C3 0.019(3) 0.030(3) 0.020(3) 0.008(3) 0.009(2) 0.007(3)
C4 0.020(3) 0.021(3) 0.026(3) 0.000(3) 0.003(2) 0.009(3)
C5 0.020(3) 0.027(3) 0.032(3) 0.008(3) 0.007(2) 0.010(3)
C6 0.016(3) 0.026(3) 0.019(3) 0.006(2) 0.002(2) 0.006(2)
C7 0.024(3) 0.021(3) 0.038(4) 0.005(3) -0.001(3) 0.000(3)
C8 0.018(3) 0.023(3) 0.033(3) 0.003(3) 0.000(2) 0.007(3)
C9 0.021(3) 0.043(4) 0.025(3) 0.012(3) 0.004(2) 0.012(3)
C10 0.038(4) 0.025(4) 0.034(4) 0.011(3) -0.004(3) 0.002(3)
C11 0.017(3) 0.016(3) 0.030(3) 0.005(2) 0.007(2) 0.002(3)
C12 0.018(3) 0.022(3) 0.023(3) 0.008(2) -0.001(2) 0.001(2)
C13 0.012(3) 0.021(3) 0.029(3) 0.004(2) 0.002(2) 0.006(2)
C14 0.021(3) 0.024(3) 0.020(3) 0.010(3) 0.001(2) 0.002(2)
C15 0.019(3) 0.030(3) 0.016(3) 0.008(3) 0.001(2) 0.002(2)
C16 0.014(3) 0.027(3) 0.025(3) 0.000(2) 0.002(2) 0.003(3)
C17 0.027(3) 0.031(4) 0.016(3) 0.008(3) 0.005(2) 0.006(3)

loop_
_atom_type_symbol
_atom_type_description
_atom_type_scat_dispersion_real
_atom_type_scat_dispersion_imag
_atom_type_scat_source
C C 0.0033 0.0016 'International Tables Vol C Tables 4.2.6.8 and 6.1.1.4'
H H 0.0000 0.0000 'International Tables Vol C Tables 4.2.6.8 and 6.1.1.4'
O O 0.0106 0.0060 'International Tables Vol C Tables 4.2.6.8 and 6.1.1.4'
Cl Cl 0.1484 0.1585 'International Tables Vol C Tables 4.2.6.8 and 6.1.1.4'

loop_
_geom_angle_atom_site_label_1
_geom_angle_atom_site_label_2
_geom_angle_atom_site_label_3
_geom_angle
C1 O1 C7 115.8(4)
C11 O2 C6 115.7(4)
O1 C1 C6 116.3(5)
O1 C1 C2 125.6(5)
C6 C1 C2 118.1(5)
C3 C2 C1 121.5(5)
C3 C2 H2 119.2
C1 C2 H2 119.2
C2 C3 C4 119.1(5)
C2 C3 C8 119.7(5)
C4 C3 C8 121.2(5)
C5 C4 C3 120.0(5)
C5 C4 H4 120.0
C3 C4 H4 120.0
C6 C5 C4 119.9(5)
C6 C5 H5 120.0
C4 C5 H5 120.0
C5 C6 C1 121.4(5)
C5 C6 O2 119.1(5)
C1 C6 O2 119.3(5)
O1 C7 H7A 109.5
O1 C7 H7B 109.5
H7A C7 H7B 109.5
O1 C7 H7C 109.5
H7A C7 H7C 109.5
H7B C7 H7C 109.5
C9 C8 C3 114.9(4)
C9 C8 H8A 108.5
C3 C8 H8A 108.5
C9 C8 H8B 108.5
C3 C8 H8B 108.5
H8A C8 H8B 107.5
C10 C9 C8 124.8(6)
C10 C9 H9 117.6
C8 C9 H9 117.6
C9 C10 H10A 120.0
C9 C10 H10B 120.0
H10A C10 H10B 120.0
O3 C11 O2 122.4(5)
O3 C11 C12 123.7(5)
O2 C11 C12 114.0(5)
C13 C12 C17 117.4(5)
C13 C12 C11 128.7(5)
C17 C12 C11 113.8(5)
C14 C13 C12 121.1(5)
C14 C13 Cl1 115.1(4)
C12 C13 Cl1 123.8(4)
C13 C14 C15 119.5(5)
C13 C14 H14 120.3
C15 C14 H14 120.3
C16 C15 C14 121.3(5)
C16 C15 Cl2 120.5(4)
C14 C15 Cl2 118.2(4)
C15 C16 C17 118.2(5)
C15 C16 H16 120.9
C17 C16 H16 120.9
C16 C17 C12 122.4(5)
C16 C17 H17 118.8
C12 C17 H17 118.8

loop_
_geom_bond_atom_site_label_1
_geom_bond_atom_site_label_2
_geom_bond_distance
Cl1 C13 1.736(5)
Cl2 C15 1.736(5)
O1 C1 1.369(6)
O1 C7 1.436(7)
O2 C11 1.357(6)
O2 C6 1.414(6)
O3 C11 1.210(7)
C1 C6 1.390(8)
C1 C2 1.393(7)
C2 C3 1.390(8)
C2 H2 0.9500
C3 C4 1.397(8)
C3 C8 1.520(7)
C4 C5 1.385(8)
C4 H4 0.9500
C5 C6 1.383(7)
C5 H5 0.9500
C7 H7A 0.9800
C7 H7B 0.9800
C7 H7C 0.9800
C8 C9 1.494(8)
C8 H8A 0.9900
C8 H8B 0.9900
C9 C10 1.303(9)
C9 H9 0.9500
C10 H10A 0.9500
C10 H10B 0.9500
C11 C12 1.486(8)
C12 C13 1.393(8)
C12 C17 1.401(8)
C13 C14 1.382(7)
C14 C15 1.393(8)
C14 H14 0.9500
C15 C16 1.373(8)
C16 C17 1.386(8)
C16 H16 0.9500
C17 H17 0.9500

loop_
_geom_hbond_atom_site_label_D
_geom_hbond_atom_site_label_H
_geom_hbond_atom_site_label_A
_geom_hbond_site_symmetry_A
_geom_hbond_distance_DH
_geom_hbond_distance_HA
_geom_hbond_distance_DA
_geom_hbond_angle_DHA
_geom_hbond_publ_flag
C2 H2 O3 2_665 0.9500 2.5200 3.339(7) 144.00 yes
C17 H17 O3 . 0.9500 2.3900 2.746(6) 101.00 yes

loop_
_geom_torsion_atom_site_label_1
_geom_torsion_atom_site_label_2
_geom_torsion_atom_site_label_3
_geom_torsion_atom_site_label_4
_geom_torsion
C7 O1 C1 C6 -173.9(5)
C7 O1 C1 C2 5.8(7)
O1 C1 C2 C3 -177.9(5)
C6 C1 C2 C3 1.7(8)
C1 C2 C3 C4 -1.9(8)
C1 C2 C3 C8 175.7(5)
C2 C3 C4 C5 1.2(8)
C8 C3 C4 C5 -176.3(5)
C3 C4 C5 C6 -0.5(8)
C4 C5 C6 C1 0.4(8)
C4 C5 C6 O2 174.5(4)
O1 C1 C6 C5 178.7(5)
C2 C1 C6 C5 -1.0(8)
O1 C1 C6 O2 4.6(7)
C2 C1 C6 O2 -175.1(4)
C11 O2 C6 C5 103.7(6)
C11 O2 C6 C1 -82.0(6)
C2 C3 C8 C9 130.2(6)
C4 C3 C8 C9 -52.2(7)
C3 C8 C9 C10 122.7(7)
C6 O2 C11 O3 -7.7(7)
C6 O2 C11 C12 173.5(4)
O3 C11 C12 C13 -171.3(6)
O2 C11 C12 C13 7.5(8)
O3 C11 C12 C17 11.4(8)
O2 C11 C12 C17 -169.9(4)
C17 C12 C13 C14 -0.1(8)
C11 C12 C13 C14 -177.4(5)
C17 C12 C13 Cl1 -178.2(4)
C11 C12 C13 Cl1 4.6(9)
C12 C13 C14 C15 1.2(8)
Cl1 C13 C14 C15 179.4(4)
C13 C14 C15 C16 -2.3(9)
C13 C14 C15 Cl2 179.9(4)
C14 C15 C16 C17 2.2(9)
Cl2 C15 C16 C17 180.0(4)
C15 C16 C17 C12 -1.1(9)
C13 C12 C17 C16 0.1(8)
C11 C12 C17 C16 177.8(5)
